data_7025749
loop_
_publ_author_name
'Scott, Greig'
'McAnaw, Amelia'
'McKay, David'
'Boyd, Alan S. F.'
'Ellis, David'
'Rosair, Georgina M.'
'Macgregor, Stuart A.'
'Welch, Alan J.'
'Laschi, Franco'
'Rossi, Fulvio'
'Zanello, Piero'

_publ_section_title
;
 Supraicosahedral indenyl cobaltacarboranes.
;
_journal_issue 22
_journal_name_full 'Dalton transactions (Cambridge, England : 2003)'
_journal_page_first 5286
_journal_page_last 5300
_journal_paper_doi 10.1039/c003067h
_journal_volume 39
_journal_year 2010
_chemical_formula_moiety 'C13 H23 B10 Co'
_chemical_formula_sum 'C13 H23 B10 Co'
_chemical_formula_weight 346.34
_space_group_IT_number 14
_symmetry_cell_setting monoclinic
_symmetry_space_group_name_Hall '-P 2ybc'
_symmetry_space_group_name_H-M 'P 1 21/c 1'
_atom_sites_solution_hydrogens geom
_atom_sites_solution_primary direct
_atom_sites_solution_secondary difmap
_audit_creation_method SHELXL-97
_cell_angle_alpha 90.00
_cell_angle_beta 102.048(4)
_cell_angle_gamma 90.00
_cell_formula_units_Z 4
_cell_length_a 10.1626(10)
_cell_length_b 10.2041(9)
_cell_length_c 16.7251(11)
_cell_measurement_reflns_used 8115
_cell_measurement_temperature 100(2)
_cell_measurement_theta_max 27.52
_cell_measurement_theta_min 2.49
_cell_volume 1696.2(3)
_computing_cell_refinement 'APEX2 (Bruker, 2009)'
_computing_data_collection 'APEX2 (Bruker, 2009)'
_computing_data_reduction 'APEX2 (Bruker, 2009)'
_computing_molecular_graphics 'SHELXTL (Sheldrick, 2008)'
_computing_structure_refinement 'SHELXL-97 (Sheldrick, 2008)'
_computing_structure_solution 'SHELXS-97 (Sheldrick, 2008)'
_diffrn_ambient_temperature 100(2)
_diffrn_measured_fraction_theta_full 1.000
_diffrn_measured_fraction_theta_max 0.995
_diffrn_measurement_device_type 'Bruker APEX2'
_diffrn_radiation_monochromator graphite
_diffrn_radiation_source 'fine-focus sealed tube'
_diffrn_radiation_type MoK\a
_diffrn_radiation_wavelength 0.71073
_diffrn_reflns_av_R_equivalents 0.0572
_diffrn_reflns_av_sigmaI/netI 0.0566
_diffrn_reflns_limit_h_max 14
_diffrn_reflns_limit_h_min -13
_diffrn_reflns_limit_k_max 14
_diffrn_reflns_limit_k_min -14
_diffrn_reflns_limit_l_max 23
_diffrn_reflns_limit_l_min -23
_diffrn_reflns_number 44880
_diffrn_reflns_theta_full 25.00
_diffrn_reflns_theta_max 30.67
_diffrn_reflns_theta_min 2.05
_exptl_absorpt_coefficient_mu 1.000
_exptl_absorpt_correction_T_max 0.8251
_exptl_absorpt_correction_T_min 0.7025
_exptl_absorpt_correction_type multi-scan
_exptl_absorpt_process_details 'SADABS (Bruker, 2009)'
_exptl_crystal_colour red
_exptl_crystal_density_diffrn 1.356
_exptl_crystal_density_method 'not measured'
_exptl_crystal_description block
_exptl_crystal_F_000 712
_exptl_crystal_size_max 0.38
_exptl_crystal_size_mid 0.24
_exptl_crystal_size_min 0.20
_refine_diff_density_max 0.688
_refine_diff_density_min -0.439
_refine_diff_density_rms 0.102
_refine_ls_extinction_method none
_refine_ls_goodness_of_fit_ref 1.080
_refine_ls_hydrogen_treatment mixed
_refine_ls_matrix_type full
_refine_ls_number_parameters 222
_refine_ls_number_reflns 5232
_refine_ls_number_restraints 0
_refine_ls_restrained_S_all 1.080
_refine_ls_R_factor_all 0.0733
_refine_ls_R_factor_gt 0.0408
_refine_ls_shift/su_max 0.001
_refine_ls_shift/su_mean 0.000
_refine_ls_structure_factor_coef Fsqd
_refine_ls_weighting_details 'calc w=1/[\s^2^(Fo^2^)+(0.0641P)^2^+0.0000P] where P=(Fo^2^+2Fc^2^)/3'
_refine_ls_weighting_scheme calc
_refine_ls_wR_factor_gt 0.1022
_refine_ls_wR_factor_ref 0.1193
_reflns_number_gt 3665
_reflns_number_total 5232
_reflns_threshold_expression >2sigma(I)
_cod_data_source_file c003067h.txt
_cod_data_source_block x82844
_cod_original_sg_symbol_H-M P21/c
_cod_database_code 7025749

loop_
_symmetry_equiv_pos_as_xyz
'x, y, z'
'-x, y+1/2, -z+1/2'
'-x, -y, -z'
'x, -y-1/2, z-1/2'

loop_
_atom_site_label
_atom_site_type_symbol
_atom_site_fract_x
_atom_site_fract_y
_atom_site_fract_z
_atom_site_U_iso_or_equiv
_atom_site_adp_type
_atom_site_occupancy
_atom_site_symmetry_multiplicity
_atom_site_calc_flag
_atom_site_refinement_flags
C1 C 0.7431(2) 0.4085(2) 0.19911(12) 0.0195(4) Uani 1 1 d .
B2 B 0.8390(2) 0.2897(3) 0.22058(14) 0.0214(5) Uani 1 1 d .
H2 H 0.9399 0.3157 0.2586 0.026 Uiso 1 1 calc R
B3 B 0.6035(2) 0.4023(2) 0.14216(14) 0.0207(5) Uani 1 1 d .
H3 H 0.5541 0.5005 0.1294 0.025 Uiso 1 1 calc R
Co4 Co 0.77333(2) 0.33693(2) 0.089825(15) 0.01497(10) Uani 1 1 d .
B5 B 0.6544(2) 0.2902(3) 0.24454(14) 0.0215(5) Uani 1 1 d .
H5 H 0.639(2) 0.325(2) 0.3032(14) 0.026 Uiso 1 1 d .
B6 B 0.8228(2) 0.1538(2) 0.14995(14) 0.0198(5) Uani 1 1 d .
H6 H 0.9199 0.1094 0.1418 0.024 Uiso 1 1 calc R
B7 B 0.5624(2) 0.2751(2) 0.06524(14) 0.0210(5) Uani 1 1 d .
H7 H 0.4988 0.3064 0.0053 0.025 Uiso 1 1 calc R
B8 B 0.5034(2) 0.2634(2) 0.15747(14) 0.0233(5) Uani 1 1 d .
H8 H 0.3987 0.2894 0.1631 0.028 Uiso 1 1 calc R
B9 B 0.7604(3) 0.1388(3) 0.24033(15) 0.0238(5) Uani 1 1 d .
H9 H 0.8138 0.0850 0.2961 0.029 Uiso 1 1 calc R
B10 B 0.6815(2) 0.1497(2) 0.06577(15) 0.0214(5) Uani 1 1 d .
H10 H 0.6933 0.1066 0.0061 0.026 Uiso 1 1 calc R
C11 C 0.7847(2) 0.5398(2) 0.24018(14) 0.0316(5) Uani 1 1 d .
H11A H 0.7607 0.6105 0.2001 0.047 Uiso 1 1 calc R
H11B H 0.8821 0.5403 0.2616 0.047 Uiso 1 1 calc R
H11C H 0.7379 0.5529 0.2852 0.047 Uiso 1 1 calc R
B11 B 0.5858(3) 0.1326(3) 0.21359(16) 0.0251(5) Uani 1 1 d .
H11 H 0.5321 0.0792 0.2558 0.030 Uiso 1 1 calc R
C12 C 0.6861(2) 0.0608(2) 0.15415(13) 0.0245(5) Uani 1 1 d .
B13 B 0.5336(3) 0.1223(3) 0.10505(15) 0.0264(5) Uani 1 1 d .
H13 H 0.4494 0.0577 0.0737 0.032 Uiso 1 1 calc R
C40 C 0.9642(2) 0.3770(2) 0.06029(12) 0.0184(4) Uani 1 1 d .
C41 C 0.8977(2) 0.4927(2) 0.08027(14) 0.0266(5) Uani 1 1 d .
H41 H 0.9348 0.5562 0.1249 0.032 Uiso 1 1 calc R
C42 C 0.7734(2) 0.5053(2) 0.02377(14) 0.0311(6) Uani 1 1 d .
H42 H 0.7086 0.5796 0.0216 0.037 Uiso 1 1 calc R
C43 C 0.7561(2) 0.3954(2) -0.02925(13) 0.0272(5) Uani 1 1 d .
H43 H 0.6776 0.3788 -0.0752 0.033 Uiso 1 1 calc R
C44 C 0.8762(2) 0.3171(2) -0.00880(12) 0.0203(4) Uani 1 1 d .
C45 C 0.9196(2) 0.2024(2) -0.04511(13) 0.0247(5) Uani 1 1 d .
H45 H 0.8625 0.1607 -0.0902 0.030 Uiso 1 1 calc R
C46 C 1.0445(2) 0.1545(2) -0.01356(14) 0.0249(5) Uani 1 1 d .
H46 H 1.0759 0.0809 -0.0389 0.030 Uiso 1 1 calc R
C47 C 1.1295(2) 0.2110(2) 0.05616(13) 0.0229(4) Uani 1 1 d .
H47 H 1.2149 0.1726 0.0772 0.027 Uiso 1 1 calc R
C48 C 1.0915(2) 0.3191(2) 0.09363(13) 0.0220(5) Uani 1 1 d .
H48 H 1.1485 0.3550 0.1408 0.026 Uiso 1 1 calc R
C121 C 0.6987(2) -0.0887(2) 0.15256(16) 0.0357(6) Uani 1 1 d .
H12A H 0.7934 -0.1135 0.1707 0.054 Uiso 1 1 calc R
H12B H 0.6651 -0.1205 0.0968 0.054 Uiso 1 1 calc R
H12C H 0.6458 -0.1275 0.1892 0.054 Uiso 1 1 calc R

loop_
_atom_site_aniso_label
_atom_site_aniso_U_11
_atom_site_aniso_U_22
_atom_site_aniso_U_33
_atom_site_aniso_U_23
_atom_site_aniso_U_13
_atom_site_aniso_U_12
C1 0.0206(10) 0.0225(11) 0.0167(9) -0.0032(8) 0.0070(8) -0.0035(8)
B2 0.0167(11) 0.0317(13) 0.0162(11) -0.0020(10) 0.0047(9) -0.0005(10)
B3 0.0211(12) 0.0240(13) 0.0192(11) -0.0002(10) 0.0095(9) 0.0026(10)
Co4 0.01409(15) 0.01751(16) 0.01460(15) 0.00232(10) 0.00592(10) 0.00150(10)
B5 0.0193(11) 0.0304(13) 0.0163(11) -0.0007(10) 0.0072(9) 0.0009(10)
B6 0.0206(11) 0.0212(12) 0.0194(11) 0.0043(9) 0.0082(9) 0.0033(9)
B7 0.0159(10) 0.0301(14) 0.0172(11) -0.0038(10) 0.0040(9) -0.0012(10)
B8 0.0201(11) 0.0309(14) 0.0208(11) -0.0032(10) 0.0083(9) -0.0030(10)
B9 0.0251(13) 0.0286(14) 0.0197(11) 0.0066(10) 0.0088(10) 0.0008(10)
B10 0.0211(11) 0.0251(13) 0.0200(11) -0.0035(9) 0.0089(9) -0.0024(9)
C11 0.0307(12) 0.0312(13) 0.0349(13) -0.0154(10) 0.0117(10) -0.0057(10)
B11 0.0230(12) 0.0286(14) 0.0268(13) 0.0012(10) 0.0123(10) -0.0032(10)
C12 0.0286(11) 0.0211(11) 0.0276(11) 0.0000(9) 0.0151(9) -0.0023(9)
B13 0.0246(13) 0.0302(14) 0.0273(13) -0.0052(11) 0.0119(11) -0.0059(11)
C40 0.0207(10) 0.0153(10) 0.0224(10) 0.0038(8) 0.0119(8) -0.0012(8)
C41 0.0315(11) 0.0178(11) 0.0368(12) 0.0027(9) 0.0217(10) -0.0020(9)
C42 0.0305(12) 0.0270(13) 0.0427(13) 0.0204(11) 0.0239(11) 0.0131(10)
C43 0.0230(11) 0.0408(14) 0.0204(11) 0.0162(10) 0.0102(9) 0.0086(10)
C44 0.0185(10) 0.0289(12) 0.0157(9) 0.0082(8) 0.0087(8) 0.0026(8)
C45 0.0251(11) 0.0337(12) 0.0176(10) -0.0039(9) 0.0098(9) -0.0068(9)
C46 0.0288(12) 0.0225(12) 0.0293(12) -0.0012(9) 0.0195(10) 0.0005(9)
C47 0.0161(10) 0.0260(11) 0.0281(11) 0.0109(9) 0.0084(8) 0.0036(9)
C48 0.0158(10) 0.0304(12) 0.0204(10) 0.0045(9) 0.0055(8) -0.0039(8)
C121 0.0382(14) 0.0253(13) 0.0493(15) 0.0033(11) 0.0220(12) -0.0020(11)

loop_
_atom_type_symbol
_atom_type_description
_atom_type_scat_dispersion_real
_atom_type_scat_dispersion_imag
_atom_type_scat_source
C C 0.0033 0.0016 'International Tables Vol C Tables 4.2.6.8 and 6.1.1.4'
H H 0.0000 0.0000 'International Tables Vol C Tables 4.2.6.8 and 6.1.1.4'
B B 0.0013 0.0007 'International Tables Vol C Tables 4.2.6.8 and 6.1.1.4'
Co Co 0.3494 0.9721 'International Tables Vol C Tables 4.2.6.8 and 6.1.1.4'

loop_
_geom_angle_atom_site_label_1
_geom_angle_atom_site_label_2
_geom_angle_atom_site_label_3
_geom_angle
C11 C1 B3 116.62(19)
C11 C1 B2 118.76(19)
B3 C1 B2 124.53(19)
C11 C1 B5 121.60(16)
B3 C1 B5 75.58(14)
B2 C1 B5 73.71(14)
C11 C1 Co4 129.47(14)
B3 C1 Co4 73.96(11)
B2 C1 Co4 73.98(11)
B5 C1 Co4 108.93(12)
C1 B2 B9 115.47(17)
C1 B2 B6 118.79(17)
B9 B2 B6 58.59(13)
C1 B2 B5 58.22(13)
B9 B2 B5 59.52(13)
B6 B2 B5 99.86(15)
C1 B2 Co4 63.47(11)
B9 B2 Co4 108.40(14)
B6 B2 Co4 63.35(10)
B5 B2 Co4 95.51(12)
C1 B2 H2 113.8
B9 B2 H2 119.2
B6 B2 H2 120.1
B5 B2 H2 132.2
Co4 B2 H2 124.4
C1 B3 B8 114.91(18)
C1 B3 B7 120.97(17)
B8 B3 B7 58.83(13)
C1 B3 B5 57.41(13)
B8 B3 B5 59.16(12)
B7 B3 B5 100.06(16)
C1 B3 Co4 63.78(10)
B8 B3 Co4 109.43(14)
B7 B3 Co4 65.37(10)
B5 B3 Co4 94.67(11)
C1 B3 H3 113.6
B8 B3 H3 119.3
B7 B3 H3 118.5
B5 B3 H3 133.5
Co4 B3 H3 123.6
C42 Co4 C1 101.52(9)
C42 Co4 C43 40.52(10)
C1 Co4 C43 139.81(9)
C42 Co4 C41 40.41(9)
C1 Co4 C41 90.16(8)
C43 Co4 C41 68.23(9)
C42 Co4 B10 134.66(10)
C1 Co4 B10 110.30(8)
C43 Co4 B10 97.62(10)
C41 Co4 B10 158.64(8)
C42 Co4 B6 164.94(8)
C1 Co4 B6 87.48(8)
C43 Co4 B6 132.59(9)
C41 Co4 B6 128.73(9)
B10 Co4 B6 49.67(9)
C42 Co4 C40 67.14(8)
C1 Co4 C40 116.73(8)
C43 Co4 C40 67.53(8)
C41 Co4 C40 39.92(8)
B10 Co4 C40 120.73(8)
B6 Co4 C40 98.08(8)
C42 Co4 C44 66.86(8)
C1 Co4 C44 155.45(8)
C43 Co4 C44 40.10(8)
C41 Co4 C44 66.81(8)
B10 Co4 C44 92.00(8)
B6 Co4 C44 100.12(8)
C40 Co4 C44 39.37(8)
C42 Co4 B7 104.58(9)
C1 Co4 B7 86.97(8)
C43 Co4 B7 91.13(9)
C41 Co4 B7 143.23(9)
B10 Co4 B7 48.11(9)
B6 Co4 B7 87.78(9)
C40 Co4 B7 155.69(8)
C44 Co4 B7 116.42(8)
C42 Co4 B3 92.81(9)
C1 Co4 B3 42.26(8)
C43 Co4 B3 112.57(9)
C41 Co4 B3 110.05(9)
B10 Co4 B3 89.90(9)
B6 Co4 B3 101.89(9)
C40 Co4 B3 149.36(9)
C44 Co4 B3 152.58(8)
B7 Co4 B3 48.87(9)
C42 Co4 B2 133.36(10)
C1 Co4 B2 42.55(9)
C43 Co4 B2 167.01(9)
C41 Co4 B2 100.50(9)
B10 Co4 B2 91.23(9)
B6 Co4 B2 49.25(9)
C40 Co4 B2 99.76(8)
C44 Co4 B2 130.49(8)
B7 Co4 B2 101.86(8)
B3 Co4 B2 76.78(9)
C1 B5 B11 133.84(17)
C1 B5 B9 101.28(14)
B11 B5 B9 56.31(13)
C1 B5 B8 99.84(15)
B11 B5 B8 56.28(14)
B9 B5 B8 103.22(16)
C1 B5 B2 48.07(11)
B11 B5 B2 105.43(16)
B9 B5 B2 54.93(12)
B8 B5 B2 119.15(15)
C1 B5 B3 47.00(11)
B11 B5 B3 104.32(16)
B9 B5 B3 118.33(15)
B8 B5 B3 54.09(12)
B2 B5 B3 85.24(13)
C1 B5 H5 110.3(11)
B11 B5 H5 115.9(11)
B9 B5 H5 119.7(12)
B8 B5 H5 119.4(13)
B2 B5 H5 120.2(12)
B3 B5 H5 120.9(11)
C12 B6 B9 58.12(13)
C12 B6 B10 59.32(13)
B9 B6 B10 107.41(16)
C12 B6 B2 111.48(15)
B9 B6 B2 60.41(13)
B10 B6 B2 118.75(16)
C12 B6 Co4 113.29(14)
B9 B6 Co4 112.85(14)
B10 B6 Co4 65.03(10)
B2 B6 Co4 67.40(11)
C12 B6 H6 122.0
B9 B6 H6 123.6
B10 B6 H6 118.5
B2 B6 H6 115.3
Co4 B6 H6 115.1
B13 B7 B10 61.18(14)
B13 B7 B8 59.53(14)
B10 B7 B8 107.67(17)
B13 B7 B3 113.64(17)
B10 B7 B3 117.44(17)
B8 B7 B3 60.02(13)
B13 B7 Co4 114.94(15)
B10 B7 Co4 64.11(10)
B8 B7 Co4 110.59(13)
B3 B7 Co4 65.77(10)
B13 B7 H7 119.0
B10 B7 H7 118.7
B8 B7 H7 124.2
B3 B7 H7 115.8
Co4 B7 H7 116.5
B11 B8 B13 61.56(15)
B11 B8 B7 108.01(17)
B13 B8 B7 59.45(14)
B11 B8 B3 117.38(18)
B13 B8 B3 114.59(16)
B7 B8 B3 61.16(13)
B11 B8 B5 58.50(14)
B13 B8 B5 107.75(17)
B7 B8 B5 106.96(15)
B3 B8 B5 66.75(13)
B11 B8 H8 119.6
B13 B8 H8 120.5
B7 B8 H8 123.9
B3 B8 H8 113.7
B5 B8 H8 122.0
C12 B9 B11 60.69(14)
C12 B9 B6 58.91(13)
B11 B9 B6 108.25(18)
C12 B9 B2 112.68(17)
B11 B9 B2 116.98(18)
B6 B9 B2 61.00(13)
C12 B9 B5 105.14(17)
B11 B9 B5 58.75(14)
B6 B9 B5 105.72(16)
B2 B9 B5 65.55(13)
C12 B9 H9 122.3
B11 B9 H9 119.2
B6 B9 H9 123.8
B2 B9 H9 114.6
B5 B9 H9 123.4
C12 B10 B7 106.37(16)
C12 B10 B13 58.43(13)
B7 B10 B13 58.96(14)
C12 B10 B6 57.65(13)
B7 B10 B6 115.14(16)
B13 B10 B6 108.26(16)
C12 B10 Co4 112.18(14)
B7 B10 Co4 67.77(11)
B13 B10 Co4 116.16(15)
B6 B10 Co4 65.30(11)
C12 B10 H10 124.6
B7 B10 H10 118.8
B13 B10 H10 121.5
B6 B10 H10 119.6
Co4 B10 H10 113.4
C1 C11 H11A 109.5
C1 C11 H11B 109.5
H11A C11 H11B 109.5
C1 C11 H11C 109.5
H11A C11 H11C 109.5
H11B C11 H11C 109.5
C12 B11 B9 58.04(13)
C12 B11 B8 106.82(17)
B9 B11 B8 117.39(18)
C12 B11 B13 58.38(13)
B9 B11 B13 109.53(17)
B8 B11 B13 59.32(14)
C12 B11 B5 107.87(16)
B9 B11 B5 64.94(15)
B8 B11 B5 65.21(14)
B13 B11 B5 111.27(18)
C12 B11 H11 125.5
B9 B11 H11 117.5
B8 B11 H11 118.0
B13 B11 H11 122.2
B5 B11 H11 117.8
C121 C12 B9 117.5(2)
C121 C12 B6 118.94(18)
B9 C12 B6 62.97(14)
C121 C12 B13 115.28(19)
B9 C12 B13 115.88(17)
B6 C12 B13 116.22(17)
C121 C12 B10 119.71(18)
B9 C12 B10 114.34(17)
B6 C12 B10 63.03(13)
B13 C12 B10 62.45(14)
C121 C12 B11 119.59(17)
B9 C12 B11 61.27(14)
B6 C12 B11 111.93(17)
B13 C12 B11 62.47(14)
B10 C12 B11 110.88(17)
C12 B13 B7 107.65(17)
C12 B13 B8 107.29(18)
B7 B13 B8 61.02(14)
C12 B13 B10 59.12(13)
B7 B13 B10 59.86(13)
B8 B13 B10 107.80(18)
C12 B13 B11 59.16(13)
B7 B13 B11 107.33(18)
B8 B13 B11 59.12(14)
B10 B13 B11 105.73(17)
C12 B13 H13 122.3
B7 B13 H13 121.3
B8 B13 H13 121.6
B10 B13 H13 122.7
B11 B13 H13 123.1
C48 C40 C41 133.1(2)
C48 C40 C44 119.89(18)
C41 C40 C44 107.02(18)
C48 C40 Co4 128.57(14)
C41 C40 Co4 67.02(11)
C44 C40 Co4 70.34(11)
C42 C41 C40 108.5(2)
C42 C41 Co4 69.21(12)
C40 C41 Co4 73.06(12)
C42 C41 H41 125.7
C40 C41 H41 125.7
Co4 C41 H41 125.7
C41 C42 C43 108.81(19)
C41 C42 Co4 70.37(12)
C43 C42 Co4 70.06(12)
C41 C42 H42 125.6
C43 C42 H42 125.6
Co4 C42 H42 125.6
C42 C43 C44 107.6(2)
C42 C43 Co4 69.42(12)
C44 C43 Co4 73.24(11)
C42 C43 H43 126.1
C44 C43 H43 126.1
Co4 C43 H43 126.1
C45 C44 C43 132.4(2)
C45 C44 C40 119.56(18)
C43 C44 C40 107.97(19)
C45 C44 Co4 130.44(14)
C43 C44 Co4 66.66(11)
C40 C44 Co4 70.29(11)
C46 C45 C44 118.4(2)
C46 C45 H45 120.8
C44 C45 H45 120.8
C45 C46 C47 122.06(19)
C45 C46 H46 119.0
C47 C46 H46 119.0
C48 C47 C46 121.58(19)
C48 C47 H47 119.2
C46 C47 H47 119.2
C47 C48 C40 118.4(2)
C47 C48 H48 120.8
C40 C48 H48 120.8
C12 C121 H12A 109.5
C12 C121 H12B 109.5
H12A C121 H12B 109.5
C12 C121 H12C 109.5
H12A C121 H12C 109.5
H12B C121 H12C 109.5

loop_
_geom_bond_atom_site_label_1
_geom_bond_atom_site_label_2
_geom_bond_distance
C1 C11 1.524(3)
C1 B3 1.537(3)
C1 B2 1.549(3)
C1 B5 1.770(3)
C1 Co4 2.0500(19)
B2 B9 1.797(4)
B2 B6 1.807(3)
B2 B5 1.999(3)
B2 Co4 2.202(2)
B2 H2 1.1200
B3 B8 1.794(3)
B3 B7 1.814(3)
B3 B5 2.035(3)
B3 Co4 2.196(2)
B3 H3 1.1200
Co4 C42 2.043(2)
Co4 C43 2.051(2)
Co4 C41 2.058(2)
Co4 B10 2.128(2)
Co4 B6 2.132(2)
Co4 C40 2.1385(19)
Co4 C44 2.1392(19)
Co4 B7 2.189(2)
B5 B11 1.786(4)
B5 B9 1.892(4)
B5 B8 1.901(3)
B5 H5 1.09(2)
B6 C12 1.696(3)
B6 B9 1.764(3)
B6 B10 1.789(3)
B6 H6 1.1200
B7 B13 1.744(4)
B7 B10 1.761(3)
B7 B8 1.772(3)
B7 H7 1.1200
B8 B11 1.742(4)
B8 B13 1.746(3)
B8 H8 1.1200
B9 C12 1.681(3)
B9 B11 1.738(4)
B9 H9 1.1200
B10 C12 1.726(3)
B10 B13 1.784(3)
B10 H10 1.1200
C11 H11A 0.9800
C11 H11B 0.9800
C11 H11C 0.9800
B11 C12 1.728(3)
B11 B13 1.785(4)
B11 H11 1.1200
C12 C121 1.531(3)
C12 B13 1.714(3)
B13 H13 1.1200
C40 C48 1.425(3)
C40 C41 1.434(3)
C40 C44 1.441(3)
C41 C42 1.417(3)
C41 H41 1.0000
C42 C43 1.418(3)
C42 H42 1.0000
C43 C44 1.439(3)
C43 H43 1.0000
C44 C45 1.430(3)
C45 C46 1.360(3)
C45 H45 0.9500
C46 C47 1.421(3)
C46 H46 0.9500
C47 C48 1.364(3)
C47 H47 0.9500
C48 H48 0.9500
C121 H12A 0.9800
C121 H12B 0.9800
C121 H12C 0.9800
